data_2107230
loop_
_publ_author_name
'Bigi, A.'
'Brueckner, S.'
'Ripamonti, A.'
'Gazzano, M.'
'Roveri, N.'
'Thomas, S.A.'

_publ_section_title
;
 Structure refinement of lead-substituted calcium hydroxyapatite by x-ray
 powder fitting
;
_journal_name_full 'Acta Crystallographica B (39,1983-)'
_journal_page_first 247
_journal_page_last 251
_journal_volume 45
_journal_year 1989
_chemical_formula_sum 'Ca0.81 H O13 P3 Pb4.19'
_chemical_name_systematic 'Ca.81 Pb4.19 (P O4)3 (O H)'
_space_group_IT_number 176
_symmetry_space_group_name_Hall '-P 6c'
_symmetry_space_group_name_H-M 'P 63/m'
_cell_angle_alpha 90
_cell_angle_beta 90
_cell_angle_gamma 120
_cell_formula_units_Z 2
_cell_length_a 9.769
_cell_length_b 9.769
_cell_length_c 7.32
_cell_volume 604.981
_citation_journal_id_ASTM ASBSDK
_cod_data_source_file Bigi_ASBSDK_1989_688.cif
_cod_data_source_block H1Ca0.81O13P3Pb4.19
_cod_original_cell_volume 604.9813
_cod_original_formula_sum 'H1 Ca0.81 O13 P3 Pb4.19'
_cod_database_code 2107230

loop_
_symmetry_equiv_pos_as_xyz
x,y,z
x-y,x,z+1/2
-y,x-y,z
-x,-y,z+1/2
-x+y,-x,z
y,-x+y,z+1/2
-x,-y,-z
-x+y,-x,-z-1/2
y,-x+y,-z
x,y,-z-1/2
x-y,x,-z
-y,x-y,-z-1/2

loop_
_atom_site_label
_atom_site_type_symbol
_atom_site_fract_x
_atom_site_fract_y
_atom_site_fract_z
_atom_site_occupancy
_atom_site_U_iso_or_equiv
Ca2 Ca+2 0.2437 0.9982 0.25 0.0262 0.0
P1 P+5 0.4092 0.3706 0.25 1 0.0
O4 O-2 0 0 0.012 0.5 0.0
O3 O-2 0.3495 0.2675 0.0765 1 0.0
Pb1 Pb+2 0.3333 0.6667 0.0066 0.636 0.0
O1 O-2 0.3464 0.4874 0.25 1 0.0
Ca1 Ca+2 0.3333 0.6667 0.0066 0.3637 0.0
O2 O-2 0.5916 0.4599 0.25 1 0.0
Pb2 Pb+2 0.2437 0.9982 0.25 0.974 0.0
